data_2204613
loop_
_publ_author_name
'Bao, Feng Bao'
'L\"u, Xing-Qiang'
'Qiao, Yu-Qin'
'Wu, Qing'
'Ng, Seik Weng'

_publ_section_title 4-[(<i>Z</i>)-(4-Methoxyanilino)phenylmethylene]-5-methyl-2-phenyl-2<i>H</i>-pyrazol-3(4<i>H</i>)-one
_journal_issue 12
_journal_name_full 'Acta Crystallographica Section E'
_journal_page_first o2191
_journal_page_last o2192
_journal_paper_doi 10.1107/S160053680402728X
_journal_volume 60
_journal_year 2004
_chemical_formula_iupac 'C24 H21 N3 O2'
_chemical_formula_moiety 'C24 H21 N3 O2'
_chemical_formula_sum 'C24 H21 N3 O2'
_chemical_formula_weight 383.44
_chemical_name_systematic 4-[(Z)-(4-Methoxyanilino)phenylmethylene]-5-methyl-2-phenyl-2H-pyrazol-3(4H)-one
_space_group_IT_number 2
_symmetry_cell_setting triclinic
_symmetry_space_group_name_Hall '-P 1'
_symmetry_space_group_name_H-M 'P -1'
_atom_sites_solution_hydrogens geom
_atom_sites_solution_primary direct
_atom_sites_solution_secondary difmap
_audit_creation_method SHELXL-97
_cell_angle_alpha 97.259(2)
_cell_angle_beta 103.386(2)
_cell_angle_gamma 106.018(2)
_cell_formula_units_Z 2
_cell_length_a 6.8262(9)
_cell_length_b 10.9510(10)
_cell_length_c 14.7610(10)
_cell_measurement_reflns_used 904
_cell_measurement_temperature 298(2)
_cell_measurement_theta_max 27.1
_cell_measurement_theta_min 2.0
_cell_volume 1010.21(18)
_computing_cell_refinement 'SAINT (Bruker, 2001)'
_computing_data_collection 'SMART (Bruker, 2001)'
_computing_data_reduction SAINT
_computing_molecular_graphics 'ORTEPII (Johnson, 1976)'
_computing_publication_material SHELXL97
_computing_structure_refinement 'SHELXL97 (Sheldrick, 1997)'
_computing_structure_solution 'SHELXS97 (Sheldrick, 1997)'
_diffrn_ambient_temperature 298(2)
_diffrn_measured_fraction_theta_full 0.98
_diffrn_measured_fraction_theta_max 0.98
_diffrn_measurement_device_type 'Bruker SMART area-detector'
_diffrn_measurement_method '\f and \w'
_diffrn_radiation_monochromator graphite
_diffrn_radiation_source 'medium-focus sealed tube'
_diffrn_radiation_type MoK\a
_diffrn_radiation_wavelength 0.71073
_diffrn_reflns_av_R_equivalents 0.013
_diffrn_reflns_av_sigmaI/netI 0.018
_diffrn_reflns_limit_h_max 8
_diffrn_reflns_limit_h_min -8
_diffrn_reflns_limit_k_max 13
_diffrn_reflns_limit_k_min -13
_diffrn_reflns_limit_l_max 18
_diffrn_reflns_limit_l_min -18
_diffrn_reflns_number 8643
_diffrn_reflns_theta_full 27.1
_diffrn_reflns_theta_max 27.1
_diffrn_reflns_theta_min 2.0
_diffrn_standards_decay_% 0
_diffrn_standards_interval_count 0
_diffrn_standards_interval_time 0
_diffrn_standards_number 0
_exptl_absorpt_coefficient_mu 0.082
_exptl_absorpt_correction_type none
_exptl_crystal_colour Yellow
_exptl_crystal_density_diffrn 1.261
_exptl_crystal_density_method 'not measured'
_exptl_crystal_description Block
_exptl_crystal_F_000 404
_exptl_crystal_size_max 0.50
_exptl_crystal_size_mid 0.50
_exptl_crystal_size_min 0.20
_refine_diff_density_max 0.15
_refine_diff_density_min -0.19
_refine_ls_extinction_method none
_refine_ls_goodness_of_fit_ref 1.01
_refine_ls_hydrogen_treatment mixed
_refine_ls_matrix_type full
_refine_ls_number_parameters 268
_refine_ls_number_reflns 4350
_refine_ls_number_restraints 1
_refine_ls_restrained_S_all 1.01
_refine_ls_R_factor_all 0.054
_refine_ls_R_factor_gt 0.040
_refine_ls_shift/su_max 0.001
_refine_ls_shift/su_mean 0.000
_refine_ls_structure_factor_coef Fsqd
_refine_ls_weighting_details 'calc w = 1/[\s^2^(Fo^2^)+(0.0692P)^2^+0.1202P] where P = (Fo^2^+2Fc^2^)/3'
_refine_ls_weighting_scheme calc
_refine_ls_wR_factor_gt 0.111
_refine_ls_wR_factor_ref 0.124
_reflns_number_gt 3303
_reflns_number_total 4350
_reflns_threshold_expression I>2\s(I)
_cod_data_source_file bt6554.cif
_cod_data_source_block I
_cod_depositor_comments
;
The following automatic conversions were performed:
'_symmetry_cell_setting' value 'Triclinic' changed to 'triclinic'
according to '/home/saulius/struct/CIF-dictionaries/cif_core.dic'
dictionary named 'cif_core.dic' version 2.4.1 from
2010-06-29.

'_exptl_absorpt_correction_type' value 'None' changed to
'none' according to '/home/saulius/struct/CIF-dictionaries/cif_core.dic'
dictionary named 'cif_core.dic' version 2.4.1 from 2010-06-29.

Automatic conversion script
Id: cif_fix_enum 1527 2010-12-29 10:47:43Z saulius 

The following automatic conversions were performed:

'_symmetry_cell_setting' value 'Triclinic' changed to 'triclinic'
according to /home/saulius/struct/CIF-dictionaries/cif_core.dic
dictionary named 'cif_core.dic' version 2.4.1 from
2010-06-29.

'_exptl_absorpt_correction_type' value 'None' changed to
'none' according to
/home/saulius/struct/CIF-dictionaries/cif_core.dic dictionary named
'cif_core.dic' version 2.4.1 from 2010-06-29.

Automatic conversion script
Id: cif_fix_values 1715 2011-07-08 13:25:40Z adriana 
;
_cod_original_cell_volume 1010.2(2)
_cod_database_code 2204613
_cod_database_fobs_code 2204613

loop_
_symmetry_equiv_pos_as_xyz
'x, y, z'
'-x, -y, -z'

loop_
_atom_site_label
_atom_site_fract_x
_atom_site_fract_y
_atom_site_fract_z
_atom_site_U_iso_or_equiv
_atom_site_adp_type
_atom_site_calc_flag
_atom_site_refinement_flags
_atom_site_occupancy
_atom_site_type_symbol
O1 0.5354(2) 0.60410(10) 0.75030(10) 0.0563(3) Uani d . 1 O
O2 1.1065(2) 0.28800(10) 0.42060(10) 0.0703(3) Uani d . 1 O
N1 0.3569(2) 0.52930(10) 0.85970(10) 0.0502(3) Uani d . 1 N
N2 0.2916(2) 0.41350(10) 0.89100(10) 0.0533(3) Uani d . 1 N
N3 0.6537(2) 0.41130(10) 0.66700(10) 0.0518(3) Uani d D 1 N
C1 0.2788(2) 0.63130(10) 0.88640(10) 0.0521(3) Uani d . 1 C
C2 0.3840(3) 0.75730(10) 0.88270(10) 0.0628(4) Uani d . 1 C
C3 0.3027(4) 0.8552(2) 0.90820(10) 0.0786(5) Uani d . 1 C
C4 0.1207(4) 0.8285(2) 0.93730(10) 0.0857(6) Uani d . 1 C
C5 0.0179(3) 0.7033(2) 0.94140(10) 0.0789(5) Uani d . 1 C
C6 0.0961(3) 0.6041(2) 0.91590(10) 0.0637(4) Uani d . 1 C
C7 0.4706(2) 0.51970(10) 0.79490(10) 0.0460(3) Uani d . 1 C
C8 0.4872(2) 0.39050(10) 0.78900(10) 0.0449(3) Uani d . 1 C
C9 0.3697(2) 0.33310(10) 0.85020(10) 0.0479(3) Uani d . 1 C
C10 0.3232(3) 0.19930(10) 0.86970(10) 0.0628(4) Uani d . 1 C
C11 0.5816(2) 0.33990(10) 0.72590(10) 0.0449(3) Uani d . 1 C
C12 0.5937(2) 0.20590(10) 0.71740(10) 0.0481(3) Uani d . 1 C
C13 0.7182(2) 0.1699(2) 0.79030(10) 0.0647(4) Uani d . 1 C
C14 0.7220(3) 0.0435(2) 0.7806(2) 0.0810(5) Uani d . 1 C
C15 0.6023(3) -0.0462(2) 0.6993(2) 0.0841(5) Uani d . 1 C
C16 0.4808(3) -0.0109(2) 0.62630(10) 0.0790(5) Uani d . 1 C
C17 0.4764(2) 0.11510(10) 0.63440(10) 0.0612(4) Uani d . 1 C
C18 0.7670(2) 0.37830(10) 0.60260(10) 0.0469(3) Uani d . 1 C
C19 0.9546(2) 0.35200(10) 0.63540(10) 0.0558(3) Uani d . 1 C
C20 1.0618(2) 0.3212(2) 0.57230(10) 0.0593(4) Uani d . 1 C
C21 0.9851(2) 0.31740(10) 0.47650(10) 0.0502(3) Uani d . 1 C
C22 0.7992(2) 0.34550(10) 0.44340(10) 0.0489(3) Uani d . 1 C
C23 0.6906(2) 0.37510(10) 0.50710(10) 0.0484(3) Uani d . 1 C
C24 1.0161(3) 0.2602(2) 0.32080(10) 0.0798(5) Uani d . 1 C
H3n 0.635(3) 0.4870(10) 0.6750(10) 0.069(5) Uiso d D 1 H
H2 0.5075 0.7761 0.8633 0.075 Uiso calc R 1 H
H3 0.3721 0.9401 0.9056 0.094 Uiso calc R 1 H
H4 0.0676 0.8949 0.9542 0.103 Uiso calc R 1 H
H5 -0.1048 0.6850 0.9613 0.095 Uiso calc R 1 H
H6 0.0261 0.5194 0.9187 0.076 Uiso calc R 1 H
H10a 0.2271 0.1879 0.9085 0.094 Uiso calc R 1 H
H10b 0.4528 0.1867 0.9024 0.094 Uiso calc R 1 H
H10c 0.2597 0.1372 0.8106 0.094 Uiso calc R 1 H
H13 0.7992 0.2304 0.8457 0.078 Uiso calc R 1 H
H14 0.8062 0.0191 0.8296 0.097 Uiso calc R 1 H
H15 0.6038 -0.1314 0.6938 0.101 Uiso calc R 1 H
H16 0.4010 -0.0719 0.5710 0.095 Uiso calc R 1 H
H17 0.3950 0.1393 0.5843 0.073 Uiso calc R 1 H
H19 1.0080 0.3550 0.6998 0.067 Uiso calc R 1 H
H20 1.1874 0.3028 0.5944 0.071 Uiso calc R 1 H
H22 0.7477 0.3446 0.3791 0.059 Uiso calc R 1 H
H23 0.5644 0.3930 0.4851 0.058 Uiso calc R 1 H
H24a 0.8893 0.1869 0.3035 0.120 Uiso calc R 1 H
H24b 1.1159 0.2408 0.2896 0.120 Uiso calc R 1 H
H24c 0.9820 0.3341 0.3016 0.120 Uiso calc R 1 H

loop_
_atom_site_aniso_label
_atom_site_aniso_U_11
_atom_site_aniso_U_22
_atom_site_aniso_U_33
_atom_site_aniso_U_12
_atom_site_aniso_U_13
_atom_site_aniso_U_23
O1 0.0690(10) 0.0470(10) 0.0630(10) 0.0220(10) 0.0280(10) 0.0200(10)
O2 0.0610(10) 0.0920(10) 0.0630(10) 0.0330(10) 0.0210(10) 0.0040(10)
N1 0.0640(10) 0.0410(10) 0.0510(10) 0.0190(10) 0.0210(10) 0.0110(10)
N2 0.0670(10) 0.0460(10) 0.0520(10) 0.0200(10) 0.0230(10) 0.0150(10)
N3 0.0610(10) 0.0450(10) 0.0590(10) 0.0230(10) 0.0250(10) 0.0150(10)
C1 0.0680(10) 0.0490(10) 0.0420(10) 0.0260(10) 0.0140(10) 0.0050(10)
C2 0.0840(10) 0.0480(10) 0.0570(10) 0.0250(10) 0.0180(10) 0.0080(10)
C3 0.121(2) 0.0540(10) 0.0640(10) 0.0400(10) 0.0190(10) 0.0080(10)
C4 0.130(2) 0.0820(10) 0.0640(10) 0.0690(10) 0.0260(10) 0.0060(10)
C5 0.0990(10) 0.0930(10) 0.0640(10) 0.0540(10) 0.0320(10) 0.0100(10)
C6 0.0780(10) 0.0630(10) 0.0570(10) 0.0290(10) 0.0260(10) 0.0090(10)
C7 0.0500(10) 0.0420(10) 0.0450(10) 0.0150(10) 0.0100(10) 0.0080(10)
C8 0.0480(10) 0.0420(10) 0.0440(10) 0.0160(10) 0.0100(10) 0.0090(10)
C9 0.0540(10) 0.0440(10) 0.0460(10) 0.0160(10) 0.0120(10) 0.0100(10)
C10 0.0790(10) 0.0500(10) 0.0700(10) 0.0230(10) 0.0320(10) 0.0220(10)
C11 0.0420(10) 0.0440(10) 0.0460(10) 0.0140(10) 0.0070(10) 0.0080(10)
C12 0.0470(10) 0.0430(10) 0.0570(10) 0.0150(10) 0.0160(10) 0.0090(10)
C13 0.0610(10) 0.0540(10) 0.0740(10) 0.0220(10) 0.0050(10) 0.0150(10)
C14 0.0710(10) 0.0650(10) 0.115(2) 0.0340(10) 0.0160(10) 0.0350(10)
C15 0.0850(10) 0.0450(10) 0.128(2) 0.0270(10) 0.0330(10) 0.0160(10)
C16 0.0910(10) 0.0480(10) 0.0900(10) 0.0160(10) 0.0250(10) 0.0000(10)
C17 0.0660(10) 0.0480(10) 0.0640(10) 0.0150(10) 0.0140(10) 0.0060(10)
C18 0.0480(10) 0.0420(10) 0.0530(10) 0.0150(10) 0.0170(10) 0.0100(10)
C19 0.0520(10) 0.0670(10) 0.0470(10) 0.0210(10) 0.0080(10) 0.0110(10)
C20 0.0450(10) 0.0740(10) 0.0600(10) 0.0270(10) 0.0090(10) 0.0120(10)
C21 0.0460(10) 0.0490(10) 0.0540(10) 0.0140(10) 0.0150(10) 0.0050(10)
C22 0.0500(10) 0.0460(10) 0.0470(10) 0.0140(10) 0.0100(10) 0.0090(10)
C23 0.0460(10) 0.0450(10) 0.0570(10) 0.0190(10) 0.0120(10) 0.0140(10)
C24 0.0820(10) 0.0990(10) 0.0610(10) 0.0280(10) 0.0310(10) 0.0060(10)

loop_
_atom_type_symbol
_atom_type_description
_atom_type_scat_dispersion_real
_atom_type_scat_dispersion_imag
_atom_type_scat_source
C C 0.0033 0.0016 'International Tables Vol C Tables 4.2.6.8 and 6.1.1.4'
H H 0.0000 0.0000 'International Tables Vol C Tables 4.2.6.8 and 6.1.1.4'
N N 0.0061 0.0033 'International Tables Vol C Tables 4.2.6.8 and 6.1.1.4'
O O 0.0106 0.0060 'International Tables Vol C Tables 4.2.6.8 and 6.1.1.4'

loop_
_geom_angle_atom_site_label_1
_geom_angle_atom_site_label_2
_geom_angle_atom_site_label_3
_geom_angle
_geom_angle_publ_flag
C21 O2 C24 117.40(10) no
N2 N1 C1 118.70(10) yes
N2 N1 C7 112.20(10) yes
C1 N1 C7 128.50(10) yes
C9 N2 N1 106.40(10) yes
C11 N3 C18 126.40(10) no
C6 C1 C2 120.20(10) no
C6 C1 N1 119.60(10) no
C2 C1 N1 120.20(10) no
C1 C2 C3 119.0(2) no
C4 C3 C2 120.9(2) no
C5 C4 C3 119.7(2) no
C4 C5 C6 120.3(2) no
C1 C6 C5 119.8(2) no
O1 C7 N1 126.20(10) yes
N1 C7 C8 104.40(10) yes
O1 C7 C8 129.30(10) yes
C7 C8 C9 105.20(10) yes
C7 C8 C11 122.20(10) yes
C9 C8 C11 132.20(10) yes
N2 C9 C8 111.70(10) yes
N2 C9 C10 118.50(10) yes
C8 C9 C10 129.80(10) yes
N3 C11 C8 119.10(10) no
N3 C11 C12 118.30(10) no
C8 C11 C12 122.60(10) no
C13 C12 C17 119.60(10) no
C13 C12 C11 121.30(10) no
C17 C12 C11 119.10(10) no
C14 C13 C12 119.7(2) no
C15 C14 C13 120.4(2) no
C14 C15 C16 120.3(2) no
C15 C16 C17 120.1(2) no
C16 C17 C12 119.9(2) no
C23 C18 C19 119.70(10) no
C23 C18 N3 119.70(10) no
C19 C18 N3 120.70(10) no
C20 C19 C18 119.80(10) no
C19 C20 C21 120.70(10) no
O2 C21 C20 115.70(10) no
O2 C21 C22 124.40(10) no
C20 C21 C22 119.80(10) no
C21 C22 C23 119.20(10) no
C18 C23 C22 120.80(10) no
C11 N3 H3n 113.0(10) no
C18 N3 H3n 121.0(10) no
C1 C2 H2 120.5 no
C3 C2 H2 120.5 no
C4 C3 H3 119.5 no
C2 C3 H3 119.5 no
C5 C4 H4 120.2 no
C3 C4 H4 120.2 no
C4 C5 H5 119.8 no
C6 C5 H5 119.8 no
C1 C6 H6 120.1 no
C5 C6 H6 120.1 no
C9 C10 H10a 109.5 no
C9 C10 H10b 109.5 no
H10a C10 H10b 109.5 no
C9 C10 H10c 109.5 no
H10a C10 H10c 109.5 no
H10b C10 H10c 109.5 no
C14 C13 H13 120.2 no
C12 C13 H13 120.2 no
C15 C14 H14 119.8 no
C13 C14 H14 119.8 no
C14 C15 H15 119.8 no
C16 C15 H15 119.8 no
C15 C16 H16 119.9 no
C17 C16 H16 119.9 no
C16 C17 H17 120.0 no
C12 C17 H17 120.0 no
C20 C19 H19 120.1 no
C18 C19 H19 120.1 no
C19 C20 H20 119.6 no
C21 C20 H20 119.6 no
C21 C22 H22 120.4 no
C23 C22 H22 120.4 no
C18 C23 H23 119.6 no
C22 C23 H23 119.6 no
O2 C24 H24a 109.5 no
O2 C24 H24b 109.5 no
H24a C24 H24b 109.5 no
O2 C24 H24c 109.5 no
H24a C24 H24c 109.5 no
H24b C24 H24c 109.5 no

loop_
_geom_bond_atom_site_label_1
_geom_bond_atom_site_label_2
_geom_bond_distance
_geom_bond_publ_flag
O1 C7 1.244(2) yes
O2 C21 1.366(2) no
O2 C24 1.416(2) no
N1 N2 1.397(2) yes
N1 C7 1.376(2) yes
N1 C1 1.414(2) yes
N2 C9 1.303(2) yes
N3 C11 1.329(2) no
N3 C18 1.428(2) no
C1 C6 1.383(2) no
C1 C2 1.383(2) no
C2 C3 1.386(2) no
C3 C4 1.376(3) no
C4 C5 1.373(3) no
C5 C6 1.384(2) no
C7 C8 1.444(2) yes
C8 C11 1.391(2) yes
C8 C9 1.433(2) yes
C9 C10 1.490(2) yes
C11 C12 1.484(2) no
C12 C13 1.381(2) no
C12 C17 1.389(2) no
C13 C14 1.382(2) no
C14 C15 1.370(3) no
C15 C16 1.367(3) no
C16 C17 1.379(2) no
C18 C23 1.378(2) no
C18 C19 1.382(2) no
C19 C20 1.374(2) no
C20 C21 1.381(2) no
C21 C22 1.382(2) no
C22 C23 1.385(2) no
N3 H3n 0.870(10) no
C2 H2 0.9300 no
C3 H3 0.9300 no
C4 H4 0.9300 no
C5 H5 0.9300 no
C6 H6 0.9300 no
C10 H10a 0.9600 no
C10 H10b 0.9600 no
C10 H10c 0.9600 no
C13 H13 0.9300 no
C14 H14 0.9300 no
C15 H15 0.9300 no
C16 H16 0.9300 no
C17 H17 0.9300 no
C19 H19 0.9300 no
C20 H20 0.9300 no
C22 H22 0.9300 no
C23 H23 0.9300 no
C24 H24a 0.9600 no
C24 H24b 0.9600 no
C24 H24c 0.9600 no

loop_
_geom_hbond_atom_site_label_D
_geom_hbond_atom_site_label_H
_geom_hbond_atom_site_label_A
_geom_hbond_distance_DH
_geom_hbond_distance_HA
_geom_hbond_distance_DA
_geom_hbond_angle_DHA
_geom_hbond_publ_flag
N3 H3n O1 0.870(10) 1.960(10) 2.7140(10) 145(2) yes

loop_
_geom_torsion_atom_site_label_1
_geom_torsion_atom_site_label_2
_geom_torsion_atom_site_label_3
_geom_torsion_atom_site_label_4
_geom_torsion
_geom_torsion_publ_flag
C7 N1 N2 C9 2.6(2) no
C1 N1 N2 C9 174.50(10) no
C7 N1 C1 C6 150.40(10) no
N2 N1 C1 C6 -19.9(2) no
C7 N1 C1 C2 -29.4(2) no
N2 N1 C1 C2 160.30(10) no
C6 C1 C2 C3 -0.5(2) no
N1 C1 C2 C3 179.30(10) no
C1 C2 C3 C4 0.3(2) no
C2 C3 C4 C5 0.1(3) no
C3 C4 C5 C6 -0.3(3) no
C2 C1 C6 C5 0.3(2) no
N1 C1 C6 C5 -179.50(10) no
C4 C5 C6 C1 0.0(2) no
N2 N1 C7 O1 174.60(10) no
C1 N1 C7 O1 3.7(2) no
N2 N1 C7 C8 -3.10(10) no
C1 N1 C7 C8 -174.00(10) no
O1 C7 C8 C11 -1.6(2) no
N1 C7 C8 C11 176.10(10) no
O1 C7 C8 C9 -175.20(10) no
N1 C7 C8 C9 2.40(10) no
N1 N2 C9 C8 -0.90(10) no
N1 N2 C9 C10 -179.30(10) no
C11 C8 C9 N2 -173.70(10) no
C7 C8 C9 N2 -1.00(10) no
C11 C8 C9 C10 4.4(2) no
C7 C8 C9 C10 177.10(10) no
C18 N3 C11 C8 175.40(10) no
C18 N3 C11 C12 -8.2(2) no
C9 C8 C11 N3 169.80(10) no
C7 C8 C11 N3 -1.9(2) no
C9 C8 C11 C12 -6.5(2) no
C7 C8 C11 C12 -178.20(10) no
N3 C11 C12 C13 116.0(2) no
C8 C11 C12 C13 -67.8(2) no
N3 C11 C12 C17 -64.3(2) no
C8 C11 C12 C17 112.0(2) no
C17 C12 C13 C14 -1.1(2) no
C11 C12 C13 C14 178.60(10) no
C12 C13 C14 C15 -0.3(3) no
C13 C14 C15 C16 1.1(3) no
C14 C15 C16 C17 -0.6(3) no
C15 C16 C17 C12 -0.8(3) no
C13 C12 C17 C16 1.6(2) no
C11 C12 C17 C16 -178.10(10) no
C11 N3 C18 C23 123.8(2) no
C11 N3 C18 C19 -57.4(2) no
C23 C18 C19 C20 -0.8(2) no
N3 C18 C19 C20 -179.60(10) no
C18 C19 C20 C21 0.5(2) no
C24 O2 C21 C20 168.90(10) no
C24 O2 C21 C22 -12.7(2) no
C19 C20 C21 O2 178.90(10) no
C19 C20 C21 C22 0.4(2) no
O2 C21 C22 C23 -179.40(10) no
C20 C21 C22 C23 -1.1(2) no
C19 C18 C23 C22 0.1(2) no
N3 C18 C23 C22 178.90(10) no
C21 C22 C23 C18 0.8(2) no

loop_
_cod_related_entry_id
_cod_related_entry_database
_cod_related_entry_code
1 ChemSpider 30654768
